data_7705176
loop_
_publ_author_name
'Li, Yinghua'
'Fan, Weibin'
'Zhang, Zilong'
'Xie, Xingkun'
'Xiang, Shiqun'
'Huang, Deguang'

_publ_section_title
;
 Copper(II)-hydroxide facilitated C-C bond formation: the carboxamido
 pyridine system <i>versus</i> the methylimino pyridine system.
;
_journal_issue 35
_journal_name_full 'Dalton transactions (Cambridge, England : 2003)'
_journal_page_first 12189
_journal_page_last 12196
_journal_paper_doi 10.1039/d0dt02288h
_journal_volume 49
_journal_year 2020
_chemical_formula_moiety 'C27 H31 Cu N4 O2, C F3 S O3'
_chemical_formula_sum 'C28 H31 Cu F3 N4 O5 S'
_chemical_formula_weight 656.17
_chemical_name_common '[Cu(N3-ligand)(DMF)](OTf)'
_space_group_crystal_system monoclinic
_space_group_IT_number 14
_space_group_name_Hall '-P 2ybc'
_space_group_name_H-M_alt 'P 1 21/c 1'
_atom_sites_solution_hydrogens geom
_audit_creation_method SHELXL-2018/3
_audit_update_record
;
2020-07-20 deposited with the CCDC.	2020-08-17 downloaded from the CCDC.
;
_cell_angle_alpha 90
_cell_angle_beta 104.1134(15)
_cell_angle_gamma 90
_cell_formula_units_Z 4
_cell_length_a 14.2458(2)
_cell_length_b 8.57344(11)
_cell_length_c 24.9685(4)
_cell_measurement_reflns_used 6829
_cell_measurement_temperature 100(2)
_cell_measurement_theta_max 73.5660
_cell_measurement_theta_min 5.3870
_cell_volume 2957.49(8)
_computing_cell_refinement 'CrysAlisPro, Agilent Technologies'
_computing_data_collection 'CrysAlisPro, Agilent Technologies'
_computing_data_reduction 'CrysAlisPro, Agilent Technologies'
_computing_molecular_graphics 'Bruker SHELXTL'
_computing_publication_material 'Bruker SHELXTL'
_computing_structure_refinement 'SHELXL-2018/3 (Sheldrick, 2018)'
_computing_structure_solution 'SHELXS-97 (Sheldrick, 1990)'
_diffrn_ambient_temperature 100(2)
_diffrn_detector_area_resol_mean 10.5594
_diffrn_measured_fraction_theta_full 0.998
_diffrn_measured_fraction_theta_max 0.991
_diffrn_measurement_device_type 'SuperNova, Dual, Cu at zero, Atlas'
_diffrn_measurement_method '\w scans'
_diffrn_radiation_type CuK\a
_diffrn_radiation_wavelength 1.54184
_diffrn_reflns_av_R_equivalents 0.0163
_diffrn_reflns_av_unetI/netI 0.0214
_diffrn_reflns_Laue_measured_fraction_full 0.998
_diffrn_reflns_Laue_measured_fraction_max 0.991
_diffrn_reflns_limit_h_max 13
_diffrn_reflns_limit_h_min -17
_diffrn_reflns_limit_k_max 10
_diffrn_reflns_limit_k_min -10
_diffrn_reflns_limit_l_max 30
_diffrn_reflns_limit_l_min -30
_diffrn_reflns_number 11672
_diffrn_reflns_point_group_measured_fraction_full 0.998
_diffrn_reflns_point_group_measured_fraction_max 0.991
_diffrn_reflns_theta_full 67.684
_diffrn_reflns_theta_max 70.999
_diffrn_reflns_theta_min 3.199
_diffrn_source 'SuperNova (Cu) X-ray Source'
_exptl_absorpt_coefficient_mu 2.256
_exptl_absorpt_correction_T_max 1.00000
_exptl_absorpt_correction_T_min 0.76840
_exptl_absorpt_correction_type multi-scan
_exptl_absorpt_process_details
; 
CrysAlisPro, Agilent Technologies,Version 1.171.36.28 
Empirical absorption correction using spherical harmonics, 
implemented in SCALE3 ABSPACK scaling algorithm. 
;
_exptl_crystal_colour green
_exptl_crystal_density_diffrn 1.474
_exptl_crystal_density_method 'not measured'
_exptl_crystal_description column
_exptl_crystal_F_000 1356
_exptl_crystal_size_max 0.280
_exptl_crystal_size_mid 0.120
_exptl_crystal_size_min 0.100
_refine_diff_density_max 0.666
_refine_diff_density_min -0.698
_refine_diff_density_rms 0.081
_refine_ls_extinction_method none
_refine_ls_goodness_of_fit_ref 1.028
_refine_ls_hydrogen_treatment constr
_refine_ls_matrix_type full
_refine_ls_number_parameters 379
_refine_ls_number_reflns 5675
_refine_ls_number_restraints 0
_refine_ls_restrained_S_all 1.028
_refine_ls_R_factor_all 0.0489
_refine_ls_R_factor_gt 0.0424
_refine_ls_shift/su_max 0.001
_refine_ls_shift/su_mean 0.000
_refine_ls_structure_factor_coef Fsqd
_refine_ls_weighting_details 'w=1/[\s^2^(Fo^2^)+(0.0581P)^2^+6.9168P] where P=(Fo^2^+2Fc^2^)/3'
_refine_ls_weighting_scheme calc
_refine_ls_wR_factor_gt 0.1163
_refine_ls_wR_factor_ref 0.1219
_reflns_Friedel_coverage 0.000
_reflns_number_gt 4975
_reflns_number_total 5675
_reflns_threshold_expression 'I > 2\s(I)'
_cod_data_source_file d0dt02288h2.cif
_cod_data_source_block Complex10
_cod_depositor_comments 'Adding full bibliography for 7705173--7705180.cif.'
_cod_original_cell_volume 2957.48(7)
_cod_original_sg_symbol_H-M 'P 21/c'
_cod_database_code 7705176
_shelx_shelxl_version_number 2018/3
_shelx_space_group_comment
; 
The symmetry employed for this shelxl refinement is uniquely defined 
by the following loop, which should always be used as a source of 
symmetry information in preference to the above space-group names. 
They are only intended as comments. 
;
_shelx_estimated_absorpt_t_min 0.571
_shelx_estimated_absorpt_t_max 0.806

loop_
_space_group_symop_operation_xyz
'x, y, z'
'-x, y+1/2, -z+1/2'
'-x, -y, -z'
'x, -y-1/2, z-1/2'

loop_
_atom_site_label
_atom_site_type_symbol
_atom_site_fract_x
_atom_site_fract_y
_atom_site_fract_z
_atom_site_U_iso_or_equiv
_atom_site_adp_type
_atom_site_occupancy
_atom_site_site_symmetry_order
_atom_site_calc_flag
_atom_site_refinement_flags_posn
_atom_site_refinement_flags_adp
_atom_site_refinement_flags_occupancy
_atom_site_disorder_assembly
_atom_site_disorder_group
Cu1 Cu 0.65377(3) 0.56678(4) 0.28646(2) 0.01351(12) Uani 1 1 d . . . . .
O1 O 0.40892(13) 0.8216(2) 0.22675(8) 0.0188(4) Uani 1 1 d . . . . .
O2 O 0.72186(13) 0.5507(2) 0.36289(7) 0.0189(4) Uani 1 1 d . . . . .
N1 N 0.53682(15) 0.6949(3) 0.28684(9) 0.0157(4) Uani 1 1 d . . . . .
N2 N 0.61422(15) 0.6194(3) 0.20957(9) 0.0148(4) Uani 1 1 d . . . . .
N3 N 0.77735(15) 0.5097(3) 0.26042(9) 0.0164(4) Uani 1 1 d . . . . .
N4 N 0.74786(16) 0.5998(3) 0.45429(9) 0.0178(5) Uani 1 1 d . . . . .
C1 C 0.48507(18) 0.7423(3) 0.23768(10) 0.0150(5) Uani 1 1 d . . . . .
C2 C 0.53084(18) 0.6940(3) 0.19175(11) 0.0154(5) Uani 1 1 d . . . . .
C3 C 0.4974(2) 0.7293(3) 0.13612(11) 0.0201(6) Uani 1 1 d . . . . .
H3A H 0.436983 0.780111 0.122678 0.024 Uiso 1 1 calc R U . . .
C4 C 0.5546(2) 0.6886(3) 0.10078(11) 0.0241(6) Uani 1 1 d . . . . .
H4A H 0.533014 0.711443 0.062516 0.029 Uiso 1 1 calc R U . . .
C5 C 0.6434(2) 0.6145(3) 0.12049(11) 0.0224(6) Uani 1 1 d . . . . .
H5A H 0.683392 0.588297 0.096420 0.027 Uiso 1 1 calc R U . . .
C6 C 0.67153(19) 0.5802(3) 0.17644(11) 0.0169(5) Uani 1 1 d . . . . .
C7 C 0.76650(19) 0.5173(3) 0.20797(11) 0.0180(5) Uani 1 1 d . . . . .
C8 C 0.8417(2) 0.4811(4) 0.17721(13) 0.0302(7) Uani 1 1 d . . . . .
H8A H 0.814389 0.496371 0.137568 0.045 Uiso 1 1 calc R U . . .
H8B H 0.897293 0.550747 0.189785 0.045 Uiso 1 1 calc R U . . .
H8C H 0.862760 0.372591 0.184112 0.045 Uiso 1 1 calc R U . . .
C9 C 0.87100(19) 0.4850(3) 0.29714(11) 0.0187(5) Uani 1 1 d . . . . .
C10 C 0.9305(2) 0.6160(4) 0.31114(13) 0.0273(6) Uani 1 1 d . . . . .
C11 C 1.0189(2) 0.5970(4) 0.34927(14) 0.0359(8) Uani 1 1 d . . . . .
H11A H 1.060637 0.684076 0.359529 0.043 Uiso 1 1 calc R U . . .
C12 C 1.0465(2) 0.4529(5) 0.37232(14) 0.0373(8) Uani 1 1 d . . . . .
H12A H 1.107618 0.441285 0.397813 0.045 Uiso 1 1 calc R U . . .
C13 C 0.9863(2) 0.3255(4) 0.35869(13) 0.0307(7) Uani 1 1 d . . . . .
H13A H 1.006135 0.227226 0.375162 0.037 Uiso 1 1 calc R U . . .
C14 C 0.8964(2) 0.3391(4) 0.32097(12) 0.0230(6) Uani 1 1 d . . . . .
C15 C 0.8301(2) 0.2020(4) 0.30667(14) 0.0316(7) Uani 1 1 d . . . . .
H15A H 0.860195 0.110494 0.327421 0.047 Uiso 1 1 calc R U . . .
H15B H 0.768714 0.224910 0.316211 0.047 Uiso 1 1 calc R U . . .
H15C H 0.817808 0.180881 0.266991 0.047 Uiso 1 1 calc R U . . .
C16 C 0.8989(3) 0.7745(4) 0.28720(17) 0.0415(9) Uani 1 1 d . . . . .
H16A H 0.835228 0.765918 0.261261 0.062 Uiso 1 1 calc R U . . .
H16B H 0.894847 0.846485 0.317037 0.062 Uiso 1 1 calc R U . . .
H16C H 0.945987 0.813970 0.267737 0.062 Uiso 1 1 calc R U . . .
C17 C 0.50720(18) 0.7316(3) 0.33595(11) 0.0164(5) Uani 1 1 d . . . . .
C18 C 0.56496(19) 0.8342(3) 0.37388(11) 0.0186(5) Uani 1 1 d . . . . .
C19 C 0.5432(2) 0.8559(3) 0.42501(11) 0.0232(6) Uani 1 1 d . . . . .
H19A H 0.582141 0.923541 0.451495 0.028 Uiso 1 1 calc R U . . .
C20 C 0.4651(2) 0.7796(4) 0.43749(12) 0.0262(6) Uani 1 1 d . . . . .
H20A H 0.451053 0.795249 0.472386 0.031 Uiso 1 1 calc R U . . .
C21 C 0.4078(2) 0.6809(4) 0.39924(12) 0.0237(6) Uani 1 1 d . . . . .
H21A H 0.354174 0.630242 0.408047 0.028 Uiso 1 1 calc R U . . .
C22 C 0.42759(19) 0.6547(3) 0.34780(11) 0.0191(5) Uani 1 1 d . . . . .
C23 C 0.3638(2) 0.5495(3) 0.30625(12) 0.0238(6) Uani 1 1 d . . . . .
H23A H 0.388190 0.544614 0.272831 0.036 Uiso 1 1 calc R U . . .
H23B H 0.363980 0.444638 0.321905 0.036 Uiso 1 1 calc R U . . .
H23C H 0.297603 0.590577 0.296923 0.036 Uiso 1 1 calc R U . . .
C24 C 0.6488(2) 0.9197(3) 0.36011(12) 0.0218(6) Uani 1 1 d . . . . .
H24A H 0.653450 0.890765 0.322878 0.033 Uiso 1 1 calc R U . . .
H24B H 0.638293 1.032421 0.361657 0.033 Uiso 1 1 calc R U . . .
H24C H 0.708940 0.891433 0.386859 0.033 Uiso 1 1 calc R U . . .
C25 C 0.69347(19) 0.5527(3) 0.40668(11) 0.0176(5) Uani 1 1 d . . . . .
H25A H 0.629513 0.518555 0.405344 0.021 Uiso 1 1 calc R U . . .
C26 C 0.8461(2) 0.6581(4) 0.45983(12) 0.0262(6) Uani 1 1 d . . . . .
H26A H 0.874315 0.687129 0.498369 0.039 Uiso 1 1 calc R U . . .
H26B H 0.885724 0.576611 0.448691 0.039 Uiso 1 1 calc R U . . .
H26C H 0.844307 0.749811 0.436150 0.039 Uiso 1 1 calc R U . . .
C27 C 0.7108(2) 0.5978(3) 0.50396(11) 0.0238(6) Uani 1 1 d . . . . .
H27A H 0.760812 0.636583 0.535378 0.036 Uiso 1 1 calc R U . . .
H27B H 0.653482 0.664763 0.498367 0.036 Uiso 1 1 calc R U . . .
H27C H 0.693361 0.490883 0.511428 0.036 Uiso 1 1 calc R U . . .
C28 C 0.1252(2) 0.8402(4) 0.51058(13) 0.0267(6) Uani 1 1 d . . . . .
F1 F 0.10394(16) 0.6951(2) 0.52338(11) 0.0502(6) Uani 1 1 d . . . . .
F2 F 0.04952(14) 0.8914(3) 0.47214(9) 0.0468(5) Uani 1 1 d . . . . .
F3 F 0.13296(14) 0.9285(2) 0.55540(8) 0.0345(4) Uani 1 1 d . . . . .
S1 S 0.23494(5) 0.84405(7) 0.48557(3) 0.01679(15) Uani 1 1 d . . . . .
O3 O 0.24677(16) 1.0079(2) 0.47546(9) 0.0282(5) Uani 1 1 d . . . . .
O4 O 0.20934(14) 0.7484(2) 0.43656(8) 0.0232(4) Uani 1 1 d . . . . .
O5 O 0.30751(14) 0.7787(2) 0.53043(8) 0.0252(4) Uani 1 1 d . . . . .

loop_
_atom_site_aniso_label
_atom_site_aniso_U_11
_atom_site_aniso_U_22
_atom_site_aniso_U_33
_atom_site_aniso_U_23
_atom_site_aniso_U_13
_atom_site_aniso_U_12
Cu1 0.0115(2) 0.0164(2) 0.0121(2) 0.00002(14) 0.00178(14) 0.00195(14)
O1 0.0151(9) 0.0159(9) 0.0233(10) -0.0003(7) 0.0008(7) 0.0031(7)
O2 0.0174(9) 0.0237(10) 0.0140(9) -0.0007(7) 0.0007(7) 0.0043(8)
N1 0.0132(10) 0.0172(11) 0.0159(11) -0.0009(9) 0.0020(8) 0.0027(8)
N2 0.0143(10) 0.0153(10) 0.0146(10) -0.0011(8) 0.0033(8) -0.0014(8)
N3 0.0114(10) 0.0176(11) 0.0196(11) -0.0023(9) 0.0026(9) -0.0015(8)
N4 0.0197(11) 0.0176(11) 0.0139(10) -0.0001(9) 0.0001(9) -0.0008(9)
C1 0.0137(12) 0.0121(11) 0.0180(12) -0.0006(10) 0.0012(10) -0.0017(9)
C2 0.0149(12) 0.0130(12) 0.0171(12) -0.0003(10) 0.0014(10) -0.0024(9)
C3 0.0211(13) 0.0178(13) 0.0182(13) -0.0001(10) -0.0016(11) -0.0012(11)
C4 0.0288(15) 0.0272(15) 0.0144(13) 0.0001(11) 0.0016(11) -0.0031(12)
C5 0.0251(14) 0.0259(14) 0.0170(13) -0.0030(11) 0.0067(11) -0.0044(12)
C6 0.0165(13) 0.0173(12) 0.0173(13) -0.0037(10) 0.0047(10) -0.0030(10)
C7 0.0138(12) 0.0193(13) 0.0210(13) -0.0047(11) 0.0048(10) -0.0021(10)
C8 0.0215(15) 0.0451(19) 0.0258(15) -0.0068(14) 0.0095(12) 0.0040(13)
C9 0.0104(12) 0.0274(14) 0.0178(13) -0.0059(11) 0.0025(10) -0.0002(10)
C10 0.0176(14) 0.0334(16) 0.0310(16) -0.0080(13) 0.0061(12) -0.0056(12)
C11 0.0189(15) 0.048(2) 0.0373(18) -0.0098(16) -0.0001(13) -0.0126(14)
C12 0.0149(14) 0.066(2) 0.0271(16) -0.0015(16) -0.0028(12) -0.0044(15)
C13 0.0191(14) 0.0453(19) 0.0259(15) 0.0046(14) 0.0022(12) 0.0073(13)
C14 0.0168(13) 0.0311(16) 0.0209(14) -0.0040(12) 0.0040(11) 0.0026(12)
C15 0.0241(15) 0.0260(15) 0.0402(18) 0.0015(14) -0.0010(13) 0.0032(13)
C16 0.0296(17) 0.0271(17) 0.064(2) -0.0060(16) 0.0052(16) -0.0108(14)
C17 0.0154(12) 0.0176(12) 0.0159(12) 0.0023(10) 0.0031(10) 0.0060(10)
C18 0.0168(13) 0.0190(13) 0.0191(13) 0.0004(10) 0.0026(10) 0.0065(10)
C19 0.0240(14) 0.0261(15) 0.0179(13) -0.0033(11) 0.0017(11) 0.0070(12)
C20 0.0277(15) 0.0339(16) 0.0180(14) 0.0039(12) 0.0077(11) 0.0120(13)
C21 0.0201(14) 0.0297(15) 0.0231(14) 0.0079(12) 0.0087(11) 0.0059(12)
C22 0.0151(12) 0.0193(13) 0.0222(14) 0.0040(11) 0.0035(10) 0.0052(10)
C23 0.0182(13) 0.0234(14) 0.0283(15) 0.0024(12) 0.0026(11) -0.0010(11)
C24 0.0196(13) 0.0204(14) 0.0243(14) -0.0043(11) 0.0035(11) -0.0001(11)
C25 0.0176(13) 0.0143(12) 0.0188(13) 0.0005(10) 0.0004(10) 0.0020(10)
C26 0.0215(14) 0.0287(15) 0.0249(15) 0.0002(12) -0.0014(11) -0.0052(12)
C27 0.0315(16) 0.0235(14) 0.0162(13) 0.0010(11) 0.0055(11) 0.0020(12)
C28 0.0230(14) 0.0250(15) 0.0341(16) -0.0036(13) 0.0110(12) -0.0005(12)
F1 0.0490(13) 0.0308(11) 0.0852(17) -0.0012(11) 0.0439(12) -0.0112(9)
F2 0.0216(9) 0.0635(14) 0.0510(13) -0.0143(11) 0.0006(9) 0.0147(9)
F3 0.0366(10) 0.0392(11) 0.0326(10) -0.0068(8) 0.0179(8) 0.0030(8)
S1 0.0163(3) 0.0175(3) 0.0164(3) -0.0012(2) 0.0039(2) -0.0014(2)
O3 0.0386(12) 0.0190(10) 0.0295(11) 0.0021(9) 0.0130(9) -0.0044(9)
O4 0.0220(10) 0.0262(10) 0.0198(10) -0.0065(8) 0.0020(8) 0.0014(8)
O5 0.0213(10) 0.0303(11) 0.0208(10) -0.0011(8) -0.0011(8) 0.0022(8)

loop_
_atom_type_symbol
_atom_type_description
_atom_type_scat_dispersion_real
_atom_type_scat_dispersion_imag
_atom_type_scat_source
C C 0.0181 0.0091 'International Tables Vol C Tables 4.2.6.8 and 6.1.1.4'
H H 0.0000 0.0000 'International Tables Vol C Tables 4.2.6.8 and 6.1.1.4'
Cu Cu -1.9646 0.5888 'International Tables Vol C Tables 4.2.6.8 and 6.1.1.4'
N N 0.0311 0.0180 'International Tables Vol C Tables 4.2.6.8 and 6.1.1.4'
O O 0.0492 0.0322 'International Tables Vol C Tables 4.2.6.8 and 6.1.1.4'
S S 0.3331 0.5567 'International Tables Vol C Tables 4.2.6.8 and 6.1.1.4'
F F 0.0727 0.0534 'International Tables Vol C Tables 4.2.6.8 and 6.1.1.4'

loop_
_geom_angle_atom_site_label_1
_geom_angle_atom_site_label_2
_geom_angle_atom_site_label_3
_geom_angle
_geom_angle_site_symmetry_1
_geom_angle_site_symmetry_3
_geom_angle_publ_flag
N2 Cu1 O2 164.57(9) . . ?
N2 Cu1 N1 80.42(9) . . ?
O2 Cu1 N1 104.71(8) . . ?
N2 Cu1 N3 78.86(9) . . ?
O2 Cu1 N3 91.88(8) . . ?
N1 Cu1 N3 154.42(9) . . ?
N2 Cu1 O1 93.62(8) . 2_645 ?
O2 Cu1 O1 99.38(8) . 2_645 ?
N1 Cu1 O1 102.14(8) . 2_645 ?
N3 Cu1 O1 94.00(8) . 2_645 ?
C1 O1 Cu1 145.21(17) . 2_655 ?
C25 O2 Cu1 132.21(18) . . ?
C1 N1 C17 120.8(2) . . ?
C1 N1 Cu1 115.98(17) . . ?
C17 N1 Cu1 123.20(16) . . ?
C2 N2 C6 123.0(2) . . ?
C2 N2 Cu1 118.00(18) . . ?
C6 N2 Cu1 118.99(18) . . ?
C7 N3 C9 121.4(2) . . ?
C7 N3 Cu1 114.03(18) . . ?
C9 N3 Cu1 124.06(17) . . ?
C25 N4 C26 122.1(2) . . ?
C25 N4 C27 120.6(2) . . ?
C26 N4 C27 117.3(2) . . ?
O1 C1 N1 128.4(2) . . ?
O1 C1 C2 119.7(2) . . ?
N1 C1 C2 111.9(2) . . ?
N2 C2 C3 120.1(2) . . ?
N2 C2 C1 113.3(2) . . ?
C3 C2 C1 126.5(2) . . ?
C4 C3 C2 118.1(3) . . ?
C4 C3 H3A 120.9 . . ?
C2 C3 H3A 120.9 . . ?
C3 C4 C5 121.0(3) . . ?
C3 C4 H4A 119.5 . . ?
C5 C4 H4A 119.5 . . ?
C6 C5 C4 117.8(3) . . ?
C6 C5 H5A 121.1 . . ?
C4 C5 H5A 121.1 . . ?
N2 C6 C5 119.9(2) . . ?
N2 C6 C7 112.1(2) . . ?
C5 C6 C7 127.6(2) . . ?
N3 C7 C6 115.2(2) . . ?
N3 C7 C8 126.2(3) . . ?
C6 C7 C8 118.4(2) . . ?
C7 C8 H8A 109.5 . . ?
C7 C8 H8B 109.5 . . ?
H8A C8 H8B 109.5 . . ?
C7 C8 H8C 109.5 . . ?
H8A C8 H8C 109.5 . . ?
H8B C8 H8C 109.5 . . ?
C14 C9 C10 122.4(3) . . ?
C14 C9 N3 120.5(2) . . ?
C10 C9 N3 116.9(3) . . ?
C11 C10 C9 117.9(3) . . ?
C11 C10 C16 120.7(3) . . ?
C9 C10 C16 121.3(3) . . ?
C12 C11 C10 120.6(3) . . ?
C12 C11 H11A 119.7 . . ?
C10 C11 H11A 119.7 . . ?
C11 C12 C13 120.6(3) . . ?
C11 C12 H12A 119.7 . . ?
C13 C12 H12A 119.7 . . ?
C12 C13 C14 120.9(3) . . ?
C12 C13 H13A 119.6 . . ?
C14 C13 H13A 119.6 . . ?
C9 C14 C13 117.5(3) . . ?
C9 C14 C15 121.3(3) . . ?
C13 C14 C15 121.1(3) . . ?
C14 C15 H15A 109.5 . . ?
C14 C15 H15B 109.5 . . ?
H15A C15 H15B 109.5 . . ?
C14 C15 H15C 109.5 . . ?
H15A C15 H15C 109.5 . . ?
H15B C15 H15C 109.5 . . ?
C10 C16 H16A 109.5 . . ?
C10 C16 H16B 109.5 . . ?
H16A C16 H16B 109.5 . . ?
C10 C16 H16C 109.5 . . ?
H16A C16 H16C 109.5 . . ?
H16B C16 H16C 109.5 . . ?
C18 C17 C22 121.5(2) . . ?
C18 C17 N1 118.1(2) . . ?
C22 C17 N1 120.1(2) . . ?
C19 C18 C17 118.4(3) . . ?
C19 C18 C24 120.5(3) . . ?
C17 C18 C24 121.1(2) . . ?
C20 C19 C18 120.7(3) . . ?
C20 C19 H19A 119.7 . . ?
C18 C19 H19A 119.7 . . ?
C21 C20 C19 120.2(3) . . ?
C21 C20 H20A 119.9 . . ?
C19 C20 H20A 119.9 . . ?
C20 C21 C22 121.0(3) . . ?
C20 C21 H21A 119.5 . . ?
C22 C21 H21A 119.5 . . ?
C21 C22 C17 118.2(3) . . ?
C21 C22 C23 120.5(3) . . ?
C17 C22 C23 121.3(2) . . ?
C22 C23 H23A 109.5 . . ?
C22 C23 H23B 109.5 . . ?
H23A C23 H23B 109.5 . . ?
C22 C23 H23C 109.5 . . ?
H23A C23 H23C 109.5 . . ?
H23B C23 H23C 109.5 . . ?
C18 C24 H24A 109.5 . . ?
C18 C24 H24B 109.5 . . ?
H24A C24 H24B 109.5 . . ?
C18 C24 H24C 109.5 . . ?
H24A C24 H24C 109.5 . . ?
H24B C24 H24C 109.5 . . ?
O2 C25 N4 123.2(3) . . ?
O2 C25 H25A 118.4 . . ?
N4 C25 H25A 118.4 . . ?
N4 C26 H26A 109.5 . . ?
N4 C26 H26B 109.5 . . ?
H26A C26 H26B 109.5 . . ?
N4 C26 H26C 109.5 . . ?
H26A C26 H26C 109.5 . . ?
H26B C26 H26C 109.5 . . ?
N4 C27 H27A 109.5 . . ?
N4 C27 H27B 109.5 . . ?
H27A C27 H27B 109.5 . . ?
N4 C27 H27C 109.5 . . ?
H27A C27 H27C 109.5 . . ?
H27B C27 H27C 109.5 . . ?
F2 C28 F3 107.8(2) . . ?
F2 C28 F1 106.8(3) . . ?
F3 C28 F1 107.8(3) . . ?
F2 C28 S1 111.0(2) . . ?
F3 C28 S1 112.0(2) . . ?
F1 C28 S1 111.2(2) . . ?
O5 S1 O4 115.05(12) . . ?
O5 S1 O3 114.98(13) . . ?
O4 S1 O3 114.84(13) . . ?
O5 S1 C28 103.89(14) . . ?
O4 S1 C28 102.71(13) . . ?
O3 S1 C28 102.95(14) . . ?

loop_
_geom_bond_atom_site_label_1
_geom_bond_atom_site_label_2
_geom_bond_distance
_geom_bond_site_symmetry_2
_geom_bond_publ_flag
Cu1 N2 1.918(2) . ?
Cu1 O2 1.9233(18) . ?
Cu1 N1 1.998(2) . ?
Cu1 N3 2.078(2) . ?
Cu1 O1 2.2762(18) 2_645 ?
O1 C1 1.253(3) . ?
O2 C25 1.255(3) . ?
N1 C1 1.332(3) . ?
N1 C17 1.426(3) . ?
N2 C2 1.327(3) . ?
N2 C6 1.339(3) . ?
N3 C7 1.282(4) . ?
N3 C9 1.438(3) . ?
N4 C25 1.314(3) . ?
N4 C26 1.461(4) . ?
N4 C27 1.461(4) . ?
C1 C2 1.509(4) . ?
C2 C3 1.388(4) . ?
C3 C4 1.384(4) . ?
C3 H3A 0.9500 . ?
C4 C5 1.394(4) . ?
C4 H4A 0.9500 . ?
C5 C6 1.388(4) . ?
C5 H5A 0.9500 . ?
C6 C7 1.491(4) . ?
C7 C8 1.495(4) . ?
C8 H8A 0.9800 . ?
C8 H8B 0.9800 . ?
C8 H8C 0.9800 . ?
C9 C14 1.394(4) . ?
C9 C10 1.399(4) . ?
C10 C11 1.391(4) . ?
C10 C16 1.508(5) . ?
C11 C12 1.379(5) . ?
C11 H11A 0.9500 . ?
C12 C13 1.380(5) . ?
C12 H12A 0.9500 . ?
C13 C14 1.397(4) . ?
C13 H13A 0.9500 . ?
C14 C15 1.496(4) . ?
C15 H15A 0.9800 . ?
C15 H15B 0.9800 . ?
C15 H15C 0.9800 . ?
C16 H16A 0.9800 . ?
C16 H16B 0.9800 . ?
C16 H16C 0.9800 . ?
C17 C18 1.403(4) . ?
C17 C22 1.404(4) . ?
C18 C19 1.398(4) . ?
C18 C24 1.510(4) . ?
C19 C20 1.390(4) . ?
C19 H19A 0.9500 . ?
C20 C21 1.384(4) . ?
C20 H20A 0.9500 . ?
C21 C22 1.399(4) . ?
C21 H21A 0.9500 . ?
C22 C23 1.502(4) . ?
C23 H23A 0.9800 . ?
C23 H23B 0.9800 . ?
C23 H23C 0.9800 . ?
C24 H24A 0.9800 . ?
C24 H24B 0.9800 . ?
C24 H24C 0.9800 . ?
C25 H25A 0.9500 . ?
C26 H26A 0.9800 . ?
C26 H26B 0.9800 . ?
C26 H26C 0.9800 . ?
C27 H27A 0.9800 . ?
C27 H27B 0.9800 . ?
C27 H27C 0.9800 . ?
C28 F2 1.331(4) . ?
C28 F3 1.333(4) . ?
C28 F1 1.337(4) . ?
C28 S1 1.820(3) . ?
S1 O5 1.440(2) . ?
S1 O4 1.444(2) . ?
S1 O3 1.444(2) . ?

loop_
_geom_torsion_atom_site_label_1
_geom_torsion_atom_site_label_2
_geom_torsion_atom_site_label_3
_geom_torsion_atom_site_label_4
_geom_torsion
_geom_torsion_site_symmetry_1
_geom_torsion_site_symmetry_2
_geom_torsion_site_symmetry_3
_geom_torsion_site_symmetry_4
_geom_torsion_publ_flag
Cu1 O1 C1 N1 91.8(4) 2_655 . . . ?
Cu1 O1 C1 C2 -85.8(3) 2_655 . . . ?
C17 N1 C1 O1 0.9(4) . . . . ?
Cu1 N1 C1 O1 179.2(2) . . . . ?
C17 N1 C1 C2 178.6(2) . . . . ?
Cu1 N1 C1 C2 -3.1(3) . . . . ?
C6 N2 C2 C3 2.6(4) . . . . ?
Cu1 N2 C2 C3 -177.59(19) . . . . ?
C6 N2 C2 C1 -173.1(2) . . . . ?
Cu1 N2 C2 C1 6.7(3) . . . . ?
O1 C1 C2 N2 175.8(2) . . . . ?
N1 C1 C2 N2 -2.1(3) . . . . ?
O1 C1 C2 C3 0.4(4) . . . . ?
N1 C1 C2 C3 -177.5(2) . . . . ?
N2 C2 C3 C4 -1.8(4) . . . . ?
C1 C2 C3 C4 173.4(3) . . . . ?
C2 C3 C4 C5 -0.2(4) . . . . ?
C3 C4 C5 C6 1.3(4) . . . . ?
C2 N2 C6 C5 -1.5(4) . . . . ?
Cu1 N2 C6 C5 178.8(2) . . . . ?
C2 N2 C6 C7 172.2(2) . . . . ?
Cu1 N2 C6 C7 -7.6(3) . . . . ?
C4 C5 C6 N2 -0.5(4) . . . . ?
C4 C5 C6 C7 -173.1(3) . . . . ?
C9 N3 C7 C6 -166.0(2) . . . . ?
Cu1 N3 C7 C6 5.8(3) . . . . ?
C9 N3 C7 C8 9.0(4) . . . . ?
Cu1 N3 C7 C8 -179.2(2) . . . . ?
N2 C6 C7 N3 0.6(3) . . . . ?
C5 C6 C7 N3 173.7(3) . . . . ?
N2 C6 C7 C8 -174.8(3) . . . . ?
C5 C6 C7 C8 -1.8(4) . . . . ?
C7 N3 C9 C14 -103.5(3) . . . . ?
Cu1 N3 C9 C14 85.5(3) . . . . ?
C7 N3 C9 C10 82.0(3) . . . . ?
Cu1 N3 C9 C10 -89.0(3) . . . . ?
C14 C9 C10 C11 1.6(4) . . . . ?
N3 C9 C10 C11 176.0(3) . . . . ?
C14 C9 C10 C16 -176.4(3) . . . . ?
N3 C9 C10 C16 -2.0(4) . . . . ?
C9 C10 C11 C12 0.1(5) . . . . ?
C16 C10 C11 C12 178.1(3) . . . . ?
C10 C11 C12 C13 -1.1(5) . . . . ?
C11 C12 C13 C14 0.5(5) . . . . ?
C10 C9 C14 C13 -2.2(4) . . . . ?
N3 C9 C14 C13 -176.4(3) . . . . ?
C10 C9 C14 C15 178.0(3) . . . . ?
N3 C9 C14 C15 3.8(4) . . . . ?
C12 C13 C14 C9 1.1(4) . . . . ?
C12 C13 C14 C15 -179.1(3) . . . . ?
C1 N1 C17 C18 -112.7(3) . . . . ?
Cu1 N1 C17 C18 69.2(3) . . . . ?
C1 N1 C17 C22 73.3(3) . . . . ?
Cu1 N1 C17 C22 -104.9(2) . . . . ?
C22 C17 C18 C19 1.6(4) . . . . ?
N1 C17 C18 C19 -172.3(2) . . . . ?
C22 C17 C18 C24 -178.3(2) . . . . ?
N1 C17 C18 C24 7.8(4) . . . . ?
C17 C18 C19 C20 -1.1(4) . . . . ?
C24 C18 C19 C20 178.9(3) . . . . ?
C18 C19 C20 C21 -0.1(4) . . . . ?
C19 C20 C21 C22 0.7(4) . . . . ?
C20 C21 C22 C17 -0.1(4) . . . . ?
C20 C21 C22 C23 -178.9(3) . . . . ?
C18 C17 C22 C21 -1.0(4) . . . . ?
N1 C17 C22 C21 172.8(2) . . . . ?
C18 C17 C22 C23 177.8(2) . . . . ?
N1 C17 C22 C23 -8.4(4) . . . . ?
Cu1 O2 C25 N4 -152.8(2) . . . . ?
C26 N4 C25 O2 1.6(4) . . . . ?
C27 N4 C25 O2 -179.4(2) . . . . ?
F2 C28 S1 O5 -177.2(2) . . . . ?
F3 C28 S1 O5 62.2(2) . . . . ?
F1 C28 S1 O5 -58.4(3) . . . . ?
F2 C28 S1 O4 -57.0(2) . . . . ?
F3 C28 S1 O4 -177.6(2) . . . . ?
F1 C28 S1 O4 61.8(3) . . . . ?
F2 C28 S1 O3 62.6(2) . . . . ?
F3 C28 S1 O3 -58.0(2) . . . . ?
F1 C28 S1 O3 -178.6(2) . . . . ?
